data_1571296
loop_
_publ_author_name
'Venkatesh, Yarra'
'Marotta, Nicholas P.'
'Lee, Virginia M.-Y.'
'Petersson, E. James'

_publ_section_title
;
 Highly tunable bimane-based fluorescent probes: design, synthesis, and
 application as a selective amyloid binding dye.
;
_journal_issue 16
_journal_name_full 'Chemical science'
_journal_page_first 6053
_journal_page_last 6063
_journal_paper_doi 10.1039/d4sc00024b
_journal_volume 15
_journal_year 2024
_chemical_formula_moiety 'C17 H15 N3 O4'
_chemical_formula_sum 'C17 H15 N3 O4'
_chemical_formula_weight 325.32
_space_group_crystal_system monoclinic
_space_group_IT_number 4
_space_group_name_Hall 'P 2yb'
_space_group_name_H-M_alt 'P 1 21 1'
_atom_sites_solution_hydrogens geom
_atom_sites_solution_primary dual
_audit_creation_date 2021-06-25
_audit_creation_method
;
Olex2 1.2
(compiled 2018.05.29 svn.r3508 for OlexSys, GUI svn.r5506)
;
_audit_update_record
;
2024-01-04 deposited with the CCDC.	2024-03-19 downloaded from the CCDC.
;
_cell_angle_alpha 90
_cell_angle_beta 94.880(2)
_cell_angle_gamma 90
_cell_formula_units_Z 2
_cell_length_a 3.85501(8)
_cell_length_b 13.3190(3)
_cell_length_c 14.7962(3)
_cell_measurement_reflns_used 15383
_cell_measurement_temperature 100
_cell_measurement_theta_max 25.33
_cell_measurement_theta_min 3.0450
_cell_volume 756.96(3)
_computing_cell_refinement 'CrysAlisPro 1.171.41.109a (Rigaku OD, 2021)'
_computing_data_collection 'CrysAlisPro 1.171.41.109a (Rigaku OD, 2021)'
_computing_data_reduction 'CrysAlisPro 1.171.41.109a (Rigaku OD, 2021)'
_computing_publication_material 'Olex2 (Dolomanov et al., 2009)'
_computing_structure_refinement 'ShelXL (Sheldrick, 2015)'
_computing_structure_solution 'ShelXT (Sheldrick, 2015)'
_diffrn_ambient_temperature 100
_diffrn_detector 'HPC area detector'
_diffrn_detector_area_resol_mean 10.0
_diffrn_detector_type HyPix-6000HE
_diffrn_measured_fraction_theta_full 0.999
_diffrn_measured_fraction_theta_max 0.999
_diffrn_measurement_details
;
List of Runs (angles in degrees, time in seconds):

  # Type    Start    End  Width  t~exp~   \w     \q     \k     \f   Frames
#--------------------------------------------------------------------------
  1  \w    -25.00  63.00   0.50    5.00    --   -9.90  57.00 -93.00  176
  2  \w    -81.00   5.00   0.50    5.00    --   -9.90 -57.00 124.00  172
  3  \w     -4.00  81.00   0.50    5.00    --    8.18  37.00  60.00  170
  4  \w    -65.00  18.00   0.50    5.00    --    8.18 -37.00-120.00  166
  5  \w     -4.00  84.00   0.50    5.00    --    8.18  19.00 -90.00  176
  6  \w    -14.00  81.00   0.50    5.00    --    8.18  77.00  60.00  190
  7  \w    -83.00   3.00   0.50    5.00    --   -9.90 -37.00 120.00  172
  8  \w    -81.00   5.00   0.50    5.00    --   -9.90 -57.00 -90.00  172
  9  \w    -83.00   3.00   0.50    5.00    --   -9.90 -37.00 -60.00  172
 10  \w    -67.00   2.00   0.50    5.00    --    8.18 -19.00  60.00  138
 11  \w    -25.00  45.00   0.50    5.00    --   -9.90  57.00 120.00  140
;
_diffrn_measurement_device '\k-geometry diffractometer'
_diffrn_measurement_device_type 'Rigaku XtaLAB Synergy-S'
_diffrn_measurement_method '\w scans'
_diffrn_orient_matrix_type 'CrysAlisPro convention (1999,Acta A55,543-557)'
_diffrn_orient_matrix_UB_11 0.0120041000
_diffrn_orient_matrix_UB_12 -0.0403593000
_diffrn_orient_matrix_UB_13 0.0314091000
_diffrn_orient_matrix_UB_21 0.1813787000
_diffrn_orient_matrix_UB_22 0.0087504000
_diffrn_orient_matrix_UB_23 0.0084948000
_diffrn_orient_matrix_UB_31 -0.0327347000
_diffrn_orient_matrix_UB_32 0.0336106000
_diffrn_orient_matrix_UB_33 0.0354409000
_diffrn_radiation_monochromator mirror
_diffrn_radiation_probe x-ray
_diffrn_radiation_type MoK\a
_diffrn_radiation_wavelength 0.71073
_diffrn_reflns_av_R_equivalents 0.0272
_diffrn_reflns_av_unetI/netI 0.0151
_diffrn_reflns_Laue_measured_fraction_full 0.999
_diffrn_reflns_Laue_measured_fraction_max 0.999
_diffrn_reflns_limit_h_max 4
_diffrn_reflns_limit_h_min -4
_diffrn_reflns_limit_k_max 16
_diffrn_reflns_limit_k_min -16
_diffrn_reflns_limit_l_max 17
_diffrn_reflns_limit_l_min -17
_diffrn_reflns_number 19219
_diffrn_reflns_point_group_measured_fraction_full 0.998
_diffrn_reflns_point_group_measured_fraction_max 0.998
_diffrn_reflns_theta_full 25.242
_diffrn_reflns_theta_max 25.341
_diffrn_reflns_theta_min 2.061
_diffrn_source 'micro-focus sealed X-ray tube'
_diffrn_source_type 'PhotonJet (Mo) X-ray Source'
_exptl_absorpt_coefficient_mu 0.104
_exptl_absorpt_correction_T_max 1.0000
_exptl_absorpt_correction_T_min 0.8029
_exptl_absorpt_correction_type multi-scan
_exptl_absorpt_process_details 'SCALE3 ABSPACK'
_exptl_crystal_colour yellow
_exptl_crystal_density_diffrn 1.427
_exptl_crystal_description bar
_exptl_crystal_F_000 340
_exptl_crystal_size_max 0.20
_exptl_crystal_size_mid 0.07
_exptl_crystal_size_min 0.07
_refine_diff_density_max 0.123
_refine_diff_density_min -0.149
_refine_diff_density_rms 0.031
_refine_ls_abs_structure_details
;
 Flack x determined using 1295 quotients [(I+)-(I-)]/[(I+)+(I-)]
 (Parsons, Flack and Wagner, Acta Cryst. B69 (2013) 249-259).
;
_refine_ls_abs_structure_Flack -0.3(3)
_refine_ls_extinction_method none
_refine_ls_goodness_of_fit_ref 1.029
_refine_ls_hydrogen_treatment constr
_refine_ls_matrix_type full
_refine_ls_number_parameters 220
_refine_ls_number_reflns 2782
_refine_ls_number_restraints 1
_refine_ls_restrained_S_all 1.029
_refine_ls_R_factor_all 0.0241
_refine_ls_R_factor_gt 0.0237
_refine_ls_shift/su_max 0.000
_refine_ls_shift/su_mean 0.000
_refine_ls_structure_factor_coef Fsqd
_refine_ls_weighting_details 'w=1/[\s^2^(Fo^2^)+(0.0390P)^2^+0.1383P] where P=(Fo^2^+2Fc^2^)/3'
_refine_ls_weighting_scheme calc
_refine_ls_wR_factor_gt 0.0626
_refine_ls_wR_factor_ref 0.0629
_reflns_Friedel_coverage 0.911
_reflns_Friedel_fraction_full 0.998
_reflns_Friedel_fraction_max 0.998
_reflns_number_gt 2734
_reflns_number_total 2782
_reflns_threshold_expression 'I > 2\s(I)'
_cod_data_source_file d4sc00024b2.cif
_cod_data_source_block 99534
_cod_depositor_comments 'Adding full bibliography for 1571295--1571297.cif.'
_cod_database_code 1571296
_shelx_shelxl_version_number 2018/3
_shelx_estimated_absorpt_t_max 0.993
_shelx_estimated_absorpt_t_min 0.979
_olex2_submission_special_instructions 'No special instructions were received'
_oxdiff_exptl_absorpt_empirical_details
;
Empirical correction (ABSPACK) includes:
- Absorption correction using spherical harmonics
- Frame scaling
;
_oxdiff_exptl_absorpt_empirical_full_max 1.384
_oxdiff_exptl_absorpt_empirical_full_min 0.728

loop_
_space_group_symop_operation_xyz
'x, y, z'
'-x, y+1/2, -z'

loop_
_atom_site_label
_atom_site_type_symbol
_atom_site_fract_x
_atom_site_fract_y
_atom_site_fract_z
_atom_site_U_iso_or_equiv
_atom_site_adp_type
_atom_site_occupancy
_atom_site_site_symmetry_order
_atom_site_calc_flag
_atom_site_refinement_flags_posn
_atom_site_refinement_flags_adp
_atom_site_refinement_flags_occupancy
_atom_site_disorder_assembly
_atom_site_disorder_group
C1 C 0.1234(5) 0.81947(14) 0.62857(12) 0.0149(4) Uani 1 1 d . . . . .
C2 C 0.3136(5) 0.77483(14) 0.70782(13) 0.0151(4) Uani 1 1 d . . . . .
C3 C 0.3574(5) 0.67523(14) 0.69175(12) 0.0137(4) Uani 1 1 d . . . . .
C4 C 0.3484(4) 0.59733(14) 0.53235(12) 0.0140(4) Uani 1 1 d . . . . .
C5 C 0.2687(5) 0.64582(13) 0.45289(12) 0.0147(4) Uani 1 1 d . . . . .
C6 C 0.0930(5) 0.73916(14) 0.47035(12) 0.0147(4) Uani 1 1 d . . . . .
C7 C 0.3465(5) 0.61579(14) 0.35954(13) 0.0174(4) Uani 1 1 d . . . . .
H7a H 0.130186 0.596097 0.324426 0.026 Uiso 1 1 calc GR . . . .
H7b H 0.508840 0.559027 0.363190 0.026 Uiso 1 1 calc GR . . . .
H7c H 0.451572 0.672534 0.329712 0.026 Uiso 1 1 calc GR . . . .
C8 C 0.5307(5) 0.49976(13) 0.54683(13) 0.0157(4) Uani 1 1 d . . . . .
H8a H 0.697065 0.504210 0.600580 0.024 Uiso 1 1 calc GR . . . .
H8b H 0.655345 0.483723 0.493632 0.024 Uiso 1 1 calc GR . . . .
H8c H 0.360116 0.446932 0.555847 0.024 Uiso 1 1 calc GR . . . .
C9 C 0.4135(5) 0.83495(14) 0.79100(13) 0.0192(4) Uani 1 1 d . . . . .
H9a H 0.202903 0.858440 0.817185 0.029 Uiso 1 1 calc GR . . . .
H9b H 0.552982 0.892851 0.775148 0.029 Uiso 1 1 calc GR . . . .
H9c H 0.550173 0.793078 0.835347 0.029 Uiso 1 1 calc GR . . . .
C10 C 0.4858(5) 0.59890(14) 0.75631(12) 0.0146(4) Uani 1 1 d . . . . .
H10 H 0.655490 0.618019 0.803489 0.018 Uiso 1 1 calc R . . . .
C11 C 0.3785(5) 0.50274(14) 0.75325(12) 0.0148(4) Uani 1 1 d . . . . .
H11 H 0.212537 0.484742 0.704817 0.018 Uiso 1 1 calc R . . . .
C12 C 0.4924(5) 0.42315(14) 0.81721(12) 0.0141(4) Uani 1 1 d . . . . .
C13 C 0.3930(5) 0.32414(14) 0.79484(12) 0.0163(4) Uani 1 1 d . . . . .
H13 H 0.253217 0.311406 0.740030 0.020 Uiso 1 1 calc R . . . .
C14 C 0.4956(5) 0.24488(14) 0.85140(13) 0.0168(4) Uani 1 1 d . . . . .
H14 H 0.428186 0.177979 0.836143 0.020 Uiso 1 1 calc R . . . .
C15 C 0.6997(5) 0.26575(14) 0.93101(13) 0.0169(4) Uani 1 1 d . . . . .
C16 C 0.8010(5) 0.36259(15) 0.95587(12) 0.0165(4) Uani 1 1 d . . . . .
H16 H 0.939120 0.374706 1.011062 0.020 Uiso 1 1 calc R . . . .
C17 C 0.6970(5) 0.44098(14) 0.89871(12) 0.0155(4) Uani 1 1 d . . . . .
H17 H 0.764595 0.507665 0.914733 0.019 Uiso 1 1 calc R . . . .
N1 N 0.2083(4) 0.65072(11) 0.60372(10) 0.0135(3) Uani 1 1 d . . . . .
N2 N 0.0616(4) 0.73914(11) 0.56630(10) 0.0143(3) Uani 1 1 d . . . . .
N3 N 0.8205(4) 0.18149(12) 0.98950(11) 0.0199(4) Uani 1 1 d . . . . .
O1 O 0.0200(4) 0.90495(10) 0.61551(9) 0.0188(3) Uani 1 1 d . . . . .
O2 O -0.0158(3) 0.80578(10) 0.41974(9) 0.0185(3) Uani 1 1 d . . . . .
O3 O 1.0166(4) 0.19968(12) 1.05746(10) 0.0293(4) Uani 1 1 d . . . . .
O4 O 0.7250(5) 0.09639(11) 0.96750(11) 0.0351(4) Uani 1 1 d . . . . .

loop_
_atom_site_aniso_label
_atom_site_aniso_U_11
_atom_site_aniso_U_22
_atom_site_aniso_U_33
_atom_site_aniso_U_23
_atom_site_aniso_U_13
_atom_site_aniso_U_12
C1 0.0136(8) 0.0150(9) 0.0166(9) 0.0002(7) 0.0035(7) -0.0010(7)
C2 0.0138(9) 0.0159(9) 0.0158(9) 0.0009(7) 0.0025(7) -0.0013(7)
C3 0.0112(8) 0.0164(9) 0.0134(9) -0.0004(7) 0.0008(6) -0.0018(7)
C4 0.0125(8) 0.0135(8) 0.0160(8) -0.0018(7) 0.0005(7) -0.0044(7)
C5 0.0140(8) 0.0139(9) 0.0157(9) -0.0009(7) -0.0011(7) -0.0040(7)
C6 0.0146(9) 0.0146(8) 0.0143(8) -0.0018(7) -0.0015(6) -0.0046(7)
C7 0.0217(9) 0.0161(9) 0.0144(9) -0.0001(7) 0.0015(7) -0.0031(7)
C8 0.0169(9) 0.0128(9) 0.0174(9) 0.0004(7) 0.0011(7) 0.0004(7)
C9 0.0238(10) 0.0174(10) 0.0161(9) -0.0028(7) -0.0010(8) 0.0006(8)
C10 0.0138(8) 0.0171(9) 0.0127(8) 0.0006(7) 0.0004(7) 0.0008(7)
C11 0.0125(8) 0.0183(9) 0.0130(8) -0.0007(7) -0.0012(6) 0.0013(7)
C12 0.0122(8) 0.0166(9) 0.0140(9) 0.0002(7) 0.0035(7) -0.0003(7)
C13 0.0165(9) 0.0202(10) 0.0117(9) -0.0004(8) -0.0016(7) 0.0008(8)
C14 0.0178(9) 0.0158(9) 0.0169(9) -0.0001(8) 0.0022(7) 0.0000(7)
C15 0.0176(9) 0.0185(9) 0.0150(9) 0.0037(7) 0.0033(7) 0.0027(7)
C16 0.0174(10) 0.0192(9) 0.0128(9) -0.0011(7) 0.0001(7) 0.0004(8)
C17 0.0169(9) 0.0151(9) 0.0146(9) -0.0017(7) 0.0013(7) -0.0003(7)
N1 0.0153(8) 0.0114(8) 0.0133(8) 0.0019(6) -0.0013(6) 0.0018(6)
N2 0.0176(8) 0.0112(7) 0.0135(7) 0.0016(6) -0.0011(6) 0.0023(6)
N3 0.0223(9) 0.0189(9) 0.0180(9) 0.0048(7) -0.0005(7) 0.0026(7)
O1 0.0236(7) 0.0136(7) 0.0191(7) 0.0011(5) 0.0018(5) 0.0036(5)
O2 0.0241(7) 0.0150(7) 0.0154(6) 0.0030(5) -0.0038(5) 0.0010(5)
O3 0.0385(9) 0.0260(8) 0.0213(7) 0.0040(6) -0.0104(6) 0.0049(7)
O4 0.0472(10) 0.0176(7) 0.0374(9) 0.0095(7) -0.0136(7) -0.0040(7)

loop_
_atom_type_symbol
_atom_type_description
_atom_type_scat_dispersion_real
_atom_type_scat_dispersion_imag
_atom_type_scat_source
C C 0.0033 0.0016 'International Tables Vol C Tables 4.2.6.8 and 6.1.1.4'
H H 0.0000 0.0000 'International Tables Vol C Tables 4.2.6.8 and 6.1.1.4'
N N 0.0061 0.0033 'International Tables Vol C Tables 4.2.6.8 and 6.1.1.4'
O O 0.0106 0.0060 'International Tables Vol C Tables 4.2.6.8 and 6.1.1.4'

loop_
_geom_angle_atom_site_label_1
_geom_angle_atom_site_label_2
_geom_angle_atom_site_label_3
_geom_angle
_geom_angle_site_symmetry_1
_geom_angle_site_symmetry_3
_geom_angle_publ_flag
N2 C1 C2 105.09(15) . . ?
O1 C1 C2 130.24(18) . . ?
O1 C1 N2 124.61(17) . . ?
C1 C2 C9 121.50(16) . . ?
C3 C2 C1 108.59(17) . . ?
C3 C2 C9 129.84(18) . . ?
C2 C3 C10 127.42(17) . . ?
C2 C3 N1 109.79(16) . . ?
N1 C3 C10 122.17(16) . . ?
C5 C4 C8 127.80(17) . . ?
C5 C4 N1 109.57(16) . . ?
N1 C4 C8 122.51(16) . . ?
C4 C5 C6 109.23(16) . . ?
C4 C5 C7 128.84(17) . . ?
C6 C5 C7 121.91(16) . . ?
N2 C6 C5 104.84(15) . . ?
O2 C6 C5 131.29(17) . . ?
O2 C6 N2 123.87(17) . . ?
C11 C10 C3 123.89(16) . . ?
C10 C11 C12 126.40(17) . . ?
C13 C12 C11 117.83(16) . . ?
C17 C12 C11 123.28(17) . . ?
C17 C12 C13 118.89(17) . . ?
C14 C13 C12 121.02(17) . . ?
C13 C14 C15 118.21(17) . . ?
C14 C15 C16 122.51(17) . . ?
C14 C15 N3 118.40(17) . . ?
C16 C15 N3 119.07(16) . . ?
C17 C16 C15 118.66(17) . . ?
C16 C17 C12 120.70(17) . . ?
C3 N1 C4 130.54(15) . . ?
N2 N1 C3 106.78(14) . . ?
N2 N1 C4 107.10(14) . . ?
C1 N2 C6 128.21(15) . . ?
N1 N2 C1 109.73(13) . . ?
N1 N2 C6 109.04(14) . . ?
O3 N3 C15 118.26(17) . . ?
O4 N3 C15 118.47(16) . . ?
O4 N3 O3 123.26(17) . . ?

loop_
_geom_bond_atom_site_label_1
_geom_bond_atom_site_label_2
_geom_bond_distance
_geom_bond_site_symmetry_2
_geom_bond_publ_flag
C1 C2 1.456(3) . ?
C1 N2 1.419(2) . ?
C1 O1 1.216(2) . ?
C2 C3 1.361(3) . ?
C2 C9 1.491(3) . ?
C3 C10 1.453(2) . ?
C3 N1 1.416(2) . ?
C4 C5 1.354(3) . ?
C4 C8 1.484(2) . ?
C4 N1 1.418(2) . ?
C5 C6 1.450(3) . ?
C5 C7 1.493(3) . ?
C6 N2 1.435(2) . ?
C6 O2 1.213(2) . ?
C10 C11 1.345(3) . ?
C11 C12 1.463(2) . ?
C12 C13 1.405(3) . ?
C12 C17 1.404(3) . ?
C13 C14 1.384(3) . ?
C14 C15 1.388(3) . ?
C15 C16 1.388(3) . ?
C15 N3 1.469(2) . ?
C16 C17 1.381(3) . ?
N1 N2 1.400(2) . ?
N3 O3 1.230(2) . ?
N3 O4 1.227(2) . ?
